data_2002012
loop_
_publ_author_name
'Hsu, L.-Y.'
'Nordman, C. E.'
'Kenny, D. H.'

_publ_section_title
;
 Structures of (<i>E</i>,<i>E</i>)-<i>o</i>-nitroacetophenone azine
 (I), (<i>E</i>,<i>Z</i>)-<i>o</i>-nitroacetophenone azine (II) and
 (<i>E</i>,<i>E</i>)-<i>o</i>-nitrobenzaldehyde azine (III)
;
_journal_issue 2
_journal_name_full 'Acta Crystallographica Section C'
_journal_page_first 394
_journal_page_last 398
_journal_paper_doi 10.1107/S0108270192009685
_journal_volume 49
_journal_year 1993
_chemical_formula_sum 'C16 H14 N4 O4'
_chemical_formula_weight 326.3
_space_group_IT_number 14
_space_group_name_Hall '-P 2yn'
_space_group_name_H-M_alt 'P 1 21/n 1'
_symmetry_cell_setting monoclinic
_symmetry_space_group_name_Hall '-P 2yn'
_symmetry_space_group_name_H-M 'P 1 21/n 1'
_cell_angle_alpha 90
_cell_angle_beta 97.07(3)
_cell_angle_gamma 90
_cell_formula_units_Z 2
_cell_length_a 7.815(2)
_cell_length_b 7.0700(10)
_cell_length_c 14.475(3)
_cell_measurement_reflns_used 15
_cell_measurement_temperature 293
_cell_measurement_theta_max 12.3
_cell_measurement_theta_min 10.4
_cell_volume 793.7(3)
_diffrn_measurement_device 'Syntex P-1'
_diffrn_measurement_method \q/2\q
_diffrn_radiation_type MoK\a
_diffrn_radiation_wavelength 0.71069
_diffrn_reflns_av_R_equivalents 0.035
_diffrn_reflns_limit_h_max 11
_diffrn_reflns_limit_h_min 0
_diffrn_reflns_limit_k_max 9
_diffrn_reflns_limit_k_min 0
_diffrn_reflns_limit_l_max 20
_diffrn_reflns_limit_l_min -20
_diffrn_reflns_number 2638
_diffrn_reflns_theta_max 30
_diffrn_standards_decay_% 0
_diffrn_standards_interval_count 100
_diffrn_standards_number 3
_exptl_absorpt_coefficient_mu 0.109
_exptl_absorpt_correction_type none
_exptl_crystal_colour 'pale yellow'
_exptl_crystal_density_diffrn 1.365
_exptl_crystal_description plate
_exptl_crystal_size_max 0.4
_exptl_crystal_size_mid 0.35
_exptl_crystal_size_min 0.1
_refine_diff_density_max 0.24
_refine_diff_density_min -0.26
_refine_ls_goodness_of_fit_obs 2.375
_refine_ls_hydrogen_treatment refxyz
_refine_ls_number_parameters 136
_refine_ls_number_reflns 1119
_refine_ls_R_factor_obs 0.055
_refine_ls_shift/esd_max 0.142
_refine_ls_structure_factor_coef F
_refine_ls_weighting_details 'w = \s^-2^'
_refine_ls_weighting_scheme calc
_refine_ls_wR_factor_obs 0.040
_reflns_number_observed 1119
_reflns_number_total 2325
_reflns_observed_criterion I>2.3\s(I)
_cod_data_source_file sp1003.cif
_cod_data_source_block sp1003_structure_1_of_3
_cod_depositor_comments
;
The following automatic conversions were performed:

'_refine_ls_weighting_scheme' value 'w = \s^-2^' was changed to
'calc'. New tag '_refine_ls_weighting_details' was created. The value
of the new tag was set to 'w = \s^-2^'.

Automatic conversion script
Id: cif_fix_values 3143 2015-03-26 13:38:13Z robertas 
;
_cod_original_cell_volume 793.8(3)
_cod_database_code 2002012

loop_
_space_group_symop_id
_space_group_symop_operation_xyz
1 x,y,z
2 -x+1/2,y+1/2,-z+1/2
3 -x,-y,-z
4 x+1/2,-y+1/2,z+1/2

loop_
_atom_site_label
_atom_site_fract_x
_atom_site_fract_y
_atom_site_fract_z
C1 .6230(3) .3485(4) .1868(2)
C2 .4719(4) .3054(4) .2246(2)
C3 .4606(4) .2927(5) .3118(2)
C4 .6099(5) .3190(5) .3797(2)
C5 .7644(5) .3555(5) .3458(2)
C6 .7714(4) .3708(5) .2503(2)
C7 .6253(3) .3868(4) .0862(2)
C8 .7770(5) .3227(6) .0399(2)
N1 .4952(3) .4823(4) .04790(10)
N2 .3123(4) .2563(5) .1625(2)
O1 .3226(3) .1346(4) .1038(2)
O2 .1803(3) .3392(5) .1765(2)
H3 .347(5) .250(5) .340(2)
H4 .602(4) .310(5) .443(3)
H5 .862(5) .385(5) .388(3)
H6 .878(4) .408(5) .227(2)
H81 .862(5) .253(5) .079(3)
H82 .737(5) .224(5) .003(3)
H83 .803(5) .413(6) -.004(3)

loop_
_geom_angle_atom_site_label_1
_geom_angle_atom_site_label_2
_geom_angle_atom_site_label_3
_geom_angle
_geom_angle_publ_flag
C1 C2 C3 124.2(2) yes
C2 C3 C4 118.0(3) yes
C3 C4 C5 120.2(3) yes
C4 C5 C6 120.6(3) yes
C5 C6 C1 120.8(2) yes
C2 C1 C6 116.2(2) yes
C2 C1 C7 122.5(2) yes
C6 C1 C7 121.1(2) yes
C1 C7 C8 119.3(2) yes
C1 C7 N1 114.5(2) yes
C8 C7 N1 126.2(2) yes
C7 N1 N1a 112.3(2) yes
C3 C2 N2 115.5(2) yes
C1 C2 N2 120.2(2) yes
C2 N2 O1 117.6(3) yes
C2 N2 O2 116.7(3) yes
O1 N2 O2 125.6(3) yes

loop_
_geom_bond_atom_site_label_1
_geom_bond_atom_site_label_2
_geom_bond_distance
_geom_bond_publ_flag
C1 C2 1.394(3) yes
C2 C3 1.381(3) yes
C3 C4 1.385(4) yes
C4 C5 1.382(5) yes
C5 C6 1.393(4) yes
C1 C6 1.397(3) yes
C1 C7 1.483(3) yes
C7 C8 1.501(4) yes
C2 N2 1.485(3) yes
C7 N1 1.288(3) yes
N1 N1a 1.420(3) yes
N2 O1 1.218(4) yes
N2 O2 1.225(4) yes
C3 H3 1.01(4) yes
C4 H4 0.92(4) yes
C4 H5 0.94(3) yes
C6 H6 0.97(4) yes
C8 H81 0.95(4) yes
C8 H82 0.91(4) yes
C8 H83 0.94(4) yes
